data_4026415
loop_
_publ_author_name
'Takahisa Machiguchi'
'Toshio Hasegawa'
'Hideki Saitoh'
'Shinichi Yamabe'
'Shoko Yamazaki'

_publ_contact_author_address
;Department of Chemistry
Faculty of Science
Saitama University
Sakura-ku
Saitama 338-8570
Japan
;
_publ_contact_author_email machiguc@chem.saitama-u.ac.jp
_publ_contact_author_fax +81-48-686-2347
_publ_contact_author_name 'Professor Takahisa Machiguchi'
_publ_contact_author_phone +81-48-686-2347
_publ_section_title
;
 Solid-State Thiotropolone: An Extremely Rapid Intramolecular Proton
 Transfer
;
_journal_name_full 'Journal of Organic Chemistry'
_journal_page_first 5457
_journal_page_last 5460
_journal_paper_doi 10.1021/jo2005796
_journal_volume 76
_journal_year 2011
_chemical_compound_source 'Local laboratory'
_chemical_formula_moiety 'C8 H8 O1 S1'
_chemical_formula_sum 'C8 H8 O S'
_chemical_formula_weight 152.22
_space_group_IT_number 61
_symmetry_cell_setting orthorhombic
_symmetry_space_group_name_Hall '-P 2ac 2ab'
_symmetry_space_group_name_H-M 'P b c a'
_atom_type_scat_source 'International Tables (1974)'
_cell_angle_alpha 90
_cell_angle_beta 90
_cell_angle_gamma 90
_cell_formula_units_Z 8
_cell_length_a 13.169(9)
_cell_length_b 7.432(2)
_cell_length_c 14.718(9)
_cell_measurement_reflns_used 12
_cell_measurement_temperature 123
_cell_measurement_theta_max 21
_cell_measurement_theta_min 17
_cell_volume 1440.5(14)
_computing_cell_refinement MOLEN/VAX
_computing_data_collection MOLEN/VAX
_computing_data_reduction MOLEN/VAX
_computing_molecular_graphics MOLEN/VAX
_computing_publication_material MOLEN/VAX
_computing_structure_refinement MOLEN/VAX
_computing_structure_solution MOLEN/VAX
_diffrn_measurement_device_type 'Enraf-Nonius CAD4'
_diffrn_measurement_method '\w-2\q scan'
_diffrn_radiation_monochromator graphite
_diffrn_radiation_type 'Cu K\a'
_diffrn_radiation_wavelength 1.54184
_diffrn_reflns_av_R_equivalents 0.048
_diffrn_reflns_limit_h_max 11
_diffrn_reflns_limit_h_min -11
_diffrn_reflns_limit_k_max 0
_diffrn_reflns_limit_k_min -6
_diffrn_reflns_limit_l_max 13
_diffrn_reflns_limit_l_min 0
_diffrn_reflns_number 2428
_diffrn_reflns_theta_max 60.0
_exptl_absorpt_coefficient_mu 3.28
_exptl_absorpt_correction_T_max 0.998
_exptl_absorpt_correction_T_min 0.655
_exptl_absorpt_correction_type psi-scan
_exptl_crystal_colour Red
_exptl_crystal_density_diffrn 1.40
_exptl_crystal_description Plate
_exptl_crystal_size_max 0.41
_exptl_crystal_size_mid 0.28
_exptl_crystal_size_min 0.03
_refine_diff_density_max 0.76
_refine_diff_density_min -1.24
_refine_ls_extinction_method none
_refine_ls_goodness_of_fit_obs 2.026
_refine_ls_hydrogen_treatment refxyz
_refine_ls_matrix_type full
_refine_ls_number_parameters 115
_refine_ls_number_reflns 681
_refine_ls_R_factor_obs 0.073
_refine_ls_shift/esd_max 0.84
_refine_ls_structure_factor_coef F
_refine_ls_weighting_details w=1/(\s^2^(F))
_refine_ls_weighting_scheme calc
_refine_ls_wR_factor_obs 0.077
_reflns_number_observed 681
_reflns_number_total 1069
_reflns_observed_criterion 'I > 3 \s(I)'
_cod_data_source_file jo2005796_si_003.cif
_cod_data_source_block a-Methoxytropothione
_cod_original_cell_volume 1440.5
_cod_original_formula_sum 'C8 H8 O1 S1'
_cod_database_code 4026415

loop_
_symmetry_equiv_pos_as_xyz
x,y,z
-x+1/2,-y,z+1/2
-x,y+1/2,-z+1/2
x+1/2,-y+1/2,-z
-x,-y,-z
x+1/2,y,-z+1/2
x,-y+1/2,z+1/2
-x+1/2,y+1/2,z

loop_
_atom_site_aniso_label
_atom_site_aniso_U_11
_atom_site_aniso_U_22
_atom_site_aniso_U_33
_atom_site_aniso_U_12
_atom_site_aniso_U_13
_atom_site_aniso_U_23
S1 0.0464(8) 0.0141(5) 0.0177(6) -0.0015(8) -0.0009(7) 0.0045(7)
O2 0.054(3) 0.015(2) 0.011(2) -0.003(2) -0.003(2) -0.004(2)
C1 0.035(3) 0.007(2) 0.021(3) -0.002(3) 0.001(3) 0.002(2)
C2 0.033(4) 0.023(2) 0.005(2) 0.002(3) 0.002(2) -0.003(2)
C3 0.037(4) 0.011(2) 0.016(3) -0.005(3) -0.001(2) -0.002(2)
C4 0.041(4) 0.016(2) 0.021(3) -0.001(3) 0.002(3) 0.009(3)
C5 0.043(4) 0.019(2) 0.011(2) 0.000(3) 0.002(3) 0.001(3)
C6 0.035(4) 0.019(2) 0.016(3) 0.000(3) -0.001(3) -0.002(3)
C7 0.038(3) 0.020(2) 0.016(3) .007(3) -0.007(3) -0.009(2)
C8 0.042(4) 0.022(2) 0.019(3) -0.002(3) 0.003(3) -0.007(3)

loop_
_atom_site_label
_atom_site_fract_x
_atom_site_fract_y
_atom_site_fract_z
_atom_site_B_iso_or_equiv
_atom_site_thermal_displace_type
S1 0.5994(1) 0.0794(2) 0.62621(9) 2.06(3) Bani
O2 0.6262(3) 0.4367(5) 0.6797(2) 2.11(8) Bani
C1 0.6135(5) 0.2543(7) 0.5537(4) 1.6(1) Bani
C2 0.6260(4) 0.4341(7) 0.5870(3) 1.6(1) Bani
C3 0.6360(4) 0.5914(7) 0.5403(3) 1.7(1) Bani
C4 0.6397(5) 0.6251(7) 0.4448(4) 2.1(1) Bani
C5 0.6328(5) 0.5054(8) 0.3743(3) 1.9(1) Bani
C6 0.6196(4) 0.3193(8) 0.3829(4) 1.8(1) Bani
C7 0.6094(5) 0.2129(7) 0.4581(3) 1.9(1) Bani
C8 0.6380(5) 0.6073(8) 0.7257(4) 2.2(1) Bani
H3 0.643(4) 0.684(7) 0.571(3) 1.6 Biso
H4 0.645(4) 0.746(8) 0.429(4) 2.1 Biso
H5 0.635(4) 0.545(7) 0.316(4) 1.9 Biso
H6 0.607(4) 0.274(8) 0.330(3) 1.8 Biso
H7 0.607(4) 0.063(7) 0.440(4) 1.9 Biso
H8A 0.592(4) 0.656(8) 0.720(3) 2.2 Biso
H8B 0.699(4) 0.636(8) 0.717(3) 2.2 Biso
H8C 0.633(4) 0.571(7) 0.801(4) 2.2 Biso

loop_
_geom_angle_atom_site_label_1
_geom_angle_atom_site_label_2
_geom_angle_atom_site_label_3
_geom_angle
_geom_angle_publ_flag
C2 O2 C8 118.7(4) yes
S1 C1 C2 120.9(4) yes
S1 C1 C7 116.6(4) yes
C2 C1 C7 122.4(5) yes
O2 C2 C1 110.8(4) yes
O2 C2 C3 119.5(5) yes
C1 C2 C3 129.8(5) yes
C2 C3 C4 130.5(2) yes
C3 C4 C5 129.0(5) yes
C4 C5 C6 125.5(5) yes
C5 C6 C7 131.1(5) yes
C1 C7 C6 131.5(5) yes
C2 C3 H3 117.(3) yes
C4 C3 H3 113.(3) yes
C3 C4 H4 115.(3) yes
C5 C4 H4 116.(3) yes
C4 C5 H5 120.(3) yes
C6 C5 H5 114.(3) yes
C5 C6 H6 109.(4) yes
C7 C6 H6 119.(4) yes
C1 C7 H7 116.(3) yes
C6 C7 H7 113.(3) yes
O2 C8 H8A 108.(4) yes
O2 C8 H8B 105.(4) yes
O2 C8 H8C 104.(3) yes
H8A C8 H8B 132.(6) yes
H8A C8 H8C 101.(5) yes
H8B C8 H8C 105.(4) yes

loop_
_geom_bond_atom_site_label_1
_geom_bond_atom_site_label_2
_geom_bond_distance
_geom_bond_publ_flag
S1 C1 1.692(5) yes
O2 C2 1.365(6) yes
O2 C8 1.446(7) yes
C1 C2 1.432(7) yes
C1 C7 1.442(7) yes
C2 C3 1.362(7) yes
C3 C4 1.429(7) yes
C4 C5 1.369(8) yes
C5 C6 1.400(8) yes
C6 C7 1.366(7) yes
C3 H3 0.83(5) yes
C4 H4 0.93(6) yes
C5 H5 0.91(5) yes
C6 H6 0.86(5) yes
C7 H7 1.15(5) yes
C8 H8A 0.71(5) yes
C8 H8B 0.84(5) yes
C8 H8C 1.14(5) yes
